data_9010481
loop_
_publ_author_name
'Sugahara, M.'
'Yoshiasa, A.'
'Yoneda, A.'
'Hashimoto, T.'
'Sakai, S.'
'Okube, M.'
'Nakatsuka, A.'
'Ohtaka, O.'

_publ_section_title
;
 Single-crystal X-ray diffraction study of CaIrO3
 Note: post-perovskite structure
;
_journal_name_full 'American Mineralogist'
_journal_page_first 1148
_journal_page_last 1152
_journal_paper_doi 10.2138/am.2008.2701
_journal_volume 93
_journal_year 2008
_chemical_compound_source Synthetic
_chemical_formula_structural CaIrO3
_chemical_formula_sum 'Ca Ir O3'
_space_group_IT_number 63
_symmetry_space_group_name_Hall '-C 2c 2'
_symmetry_space_group_name_H-M 'C m c m'
_cell_angle_alpha 90
_cell_angle_beta 90
_cell_angle_gamma 90
_cell_length_a 3.1472
_cell_length_b 9.8655
_cell_length_c 7.3018
_cell_formula_units_Z 4
_cell_volume 226.711
_database_code_amcsd 0004613
_exptl_crystal_density_diffrn 8.212
_cod_database_code 9010481
_amcsd_formula_title CaIrO3

loop_
_space_group_symop_operation_xyz
x,y,z
1/2+x,1/2+y,z
x,-y,1/2+z
1/2+x,1/2-y,1/2+z
-x,y,1/2-z
1/2-x,1/2+y,1/2-z
-x,y,z
1/2-x,1/2+y,z
x,-y,-z
1/2+x,1/2-y,-z
x,y,1/2-z
1/2+x,1/2+y,1/2-z
-x,-y,1/2+z
1/2-x,1/2-y,1/2+z
-x,-y,-z
1/2-x,1/2-y,-z

loop_
_atom_site_aniso_label
_atom_site_aniso_U_11
_atom_site_aniso_U_22
_atom_site_aniso_U_33
_atom_site_aniso_U_12
_atom_site_aniso_U_13
_atom_site_aniso_U_23
Ca 0.00270 0.00800 0.00450 0.00000 0.00000 0.00000
Ir 0.00260 0.00624 0.00330 0.00000 0.00000 0.00400
O1 0.01150 0.00420 0.01080 0.00000 0.00000 0.00000
O2 0.01110 0.00760 0.01130 0.00000 0.00000 -0.00290

loop_
_atom_site_label
_atom_site_fract_x
_atom_site_fract_y
_atom_site_fract_z
_atom_site_U_iso_or_equiv
Ca 0.00000 0.74920 0.25000 0.00507
Ir 0.00000 0.00000 0.00000 0.00405
O1 0.00000 0.07790 0.25000 0.00887
O2 0.00000 0.36580 0.44520 0.01001

loop_
_cod_related_entry_id
_cod_related_entry_database
_cod_related_entry_code
1 AMCSD 0004613
